data_4129393
loop_
_publ_author_name
'Pei, Xiao-Li'
'Yang, Yang'
'Lei, Zhen'
'Chang, Shan-Shan'
'Guan, Zong-Jie'
'Wan, Xian-Kai'
'Wen, Ting-Bin'
'Wang, Quan-Ming'

_publ_section_title
;
 Highly Active Gold(I)-Silver(I) Oxo Cluster Activating sp&#x00B3; C-H
 Bonds of Methyl Ketones under Mild Conditions.
;
_journal_issue 16
_journal_name_full 'Journal of the American Chemical Society'
_journal_page_first 5520
_journal_page_last 5525
_journal_paper_doi 10.1021/jacs.5b01713
_journal_volume 137
_journal_year 2015
_chemical_formula_sum 'C49 H41 Ag Au3 B2 Cl2 F8 N6 O P3'
_chemical_formula_weight 1766.08
_space_group_IT_number 2
_space_group_name_Hall '-P 1'
_space_group_name_H-M_alt 'P -1'
_symmetry_cell_setting triclinic
_symmetry_space_group_name_H-M 'P -1'
_atom_sites_solution_hydrogens geom
_atom_sites_solution_primary direct
_atom_sites_solution_secondary difmap
_audit_creation_method SHELXL-97
_cell_angle_alpha 102.086(4)
_cell_angle_beta 105.557(5)
_cell_angle_gamma 114.653(6)
_cell_formula_units_Z 2
_cell_length_a 13.9897(9)
_cell_length_b 14.7664(8)
_cell_length_c 15.7371(8)
_cell_measurement_reflns_used 7422
_cell_measurement_temperature 173.0
_cell_measurement_theta_max 30.5440
_cell_measurement_theta_min 2.7417
_cell_volume 2647.8(3)
_computing_cell_refinement 'Bruker FRAMBO'
_computing_data_collection 'Bruker FRAMBO'
_computing_data_reduction 'Bruker SAINT'
_computing_molecular_graphics 'Bruker SHELXTL'
_computing_publication_material 'Bruker SHELXTL'
_computing_structure_refinement 'SHELXL-97 (Sheldrick, 1997)'
_computing_structure_solution 'SHELXS-97 (Sheldrick, 1990)'
_diffrn_ambient_temperature 173.0
_diffrn_measured_fraction_theta_full 0.999
_diffrn_measured_fraction_theta_max 0.883
_diffrn_measurement_device_type 'Xcalibur, Sapphire3, Gemini ultra'
_diffrn_measurement_method 'phi and omega scans'
_diffrn_radiation_monochromator graphite
_diffrn_radiation_source 'Enhance (Mo) X-ray Source'
_diffrn_radiation_type MoK\a
_diffrn_radiation_wavelength 0.71073
_diffrn_reflns_av_R_equivalents 0.0767
_diffrn_reflns_av_sigmaI/netI 0.1066
_diffrn_reflns_limit_h_max 17
_diffrn_reflns_limit_h_min -19
_diffrn_reflns_limit_k_max 20
_diffrn_reflns_limit_k_min -19
_diffrn_reflns_limit_l_max 22
_diffrn_reflns_limit_l_min -22
_diffrn_reflns_number 28757
_diffrn_reflns_theta_full 25.00
_diffrn_reflns_theta_max 30.61
_diffrn_reflns_theta_min 2.75
_exptl_absorpt_coefficient_mu 8.914
_exptl_absorpt_correction_T_max 0.2968
_exptl_absorpt_correction_T_min 0.2052
_exptl_absorpt_correction_type multi-scan
_exptl_absorpt_process_details
;
CrysAlisPro, Oxford Diffraction Ltd.,
Version 1.171.34.44 (release 25-10-2010 CrysAlis171 .NET)
(compiled Oct 25 2010,18:11:34)
Empirical absorption correction using spherical harmonics,
 implemented in SCALE3 ABSPACK scaling algorithm.
;
_exptl_crystal_colour pale-yellow
_exptl_crystal_density_diffrn 2.215
_exptl_crystal_density_method 'not measured'
_exptl_crystal_description block
_exptl_crystal_F_000 1660
_exptl_crystal_size_max 0.26
_exptl_crystal_size_mid 0.25
_exptl_crystal_size_min 0.18
_refine_diff_density_max 2.540
_refine_diff_density_min -2.774
_refine_diff_density_rms 0.295
_refine_ls_extinction_method none
_refine_ls_goodness_of_fit_ref 1.050
_refine_ls_hydrogen_treatment mixed
_refine_ls_matrix_type full
_refine_ls_number_parameters 661
_refine_ls_number_reflns 14392
_refine_ls_number_restraints 0
_refine_ls_restrained_S_all 1.050
_refine_ls_R_factor_all 0.0948
_refine_ls_R_factor_gt 0.0630
_refine_ls_shift/su_max 0.001
_refine_ls_shift/su_mean 0.000
_refine_ls_structure_factor_coef Fsqd
_refine_ls_weighting_details 'calc w=1/[\s^2^(Fo^2^)+(0.0298P)^2^+14.4482P] where P=(Fo^2^+2Fc^2^)/3'
_refine_ls_weighting_scheme calc
_refine_ls_wR_factor_gt 0.1052
_refine_ls_wR_factor_ref 0.1169
_reflns_number_gt 10785
_reflns_number_total 14392
_reflns_threshold_expression >2sigma(I)
_cod_data_source_file ja5b01713_si_002.cif
_cod_data_source_block 3
_cod_depositor_comments
;
The following automatic conversions were performed:

data item '_symmetry_cell_setting' value 'Triclinic' was changed to
'triclinic' in accordance with the
/home/saulius/struct/COD-crude-data/automatic-downloads/DataCite-retrospective/ACS/depositions/lib/dictionaries/cif_core.dic
dictionary named 'cif_core.dic' version 2.4.2 last updated on
2011-04-26.

Automatic conversion script
Id: cif_fix_values 6909 2019-04-08 15:41:33Z antanas 
;
_cod_original_sg_symbol_H-M P-1
_cod_database_code 4129393

loop_
_symmetry_equiv_pos_as_xyz
'x, y, z'
'-x, -y, -z'

loop_
_atom_site_label
_atom_site_type_symbol
_atom_site_fract_x
_atom_site_fract_y
_atom_site_fract_z
_atom_site_U_iso_or_equiv
_atom_site_adp_type
_atom_site_occupancy
_atom_site_symmetry_multiplicity
_atom_site_calc_flag
_atom_site_refinement_flags
N116 N 0.9412(9) 0.7539(7) 0.0632(6) 0.038(2) Uani 1 1 d .
Ag1 Ag 0.75729(6) 0.43899(5) 0.25928(5) 0.02048(15) Uani 1 1 d .
Au1 Au 0.98555(3) 0.60880(3) 0.30089(2) 0.01789(8) Uani 1 1 d .
Au2 Au 0.94924(3) 0.41007(3) 0.34180(2) 0.01859(8) Uani 1 1 d .
Au3 Au 0.92109(3) 0.57408(3) 0.46188(2) 0.01795(8) Uani 1 1 d .
B1 B 0.3943(13) 0.7979(10) 0.3484(9) 0.039(3) Uani 1 1 d .
B2 B 0.6875(12) 0.8346(9) 0.9556(9) 0.036(3) Uani 1 1 d .
C1 C 0.2407(11) 0.9806(10) 0.4623(9) 0.047(3) Uiso 1 1 d .
H1A H 0.2722 0.9405 0.4351 0.057 Uiso 1 1 calc R
H1B H 0.2931 1.0243 0.5279 0.057 Uiso 1 1 calc R
C111 C 0.9894(8) 0.7420(6) 0.1439(6) 0.021(2) Uani 1 1 d .
C112 C 1.1061(9) 0.8089(7) 0.2040(7) 0.025(2) Uani 1 1 d .
H11A H 1.1376 0.7998 0.2594 0.030 Uiso 1 1 calc R
C113 C 1.1721(11) 0.8883(9) 0.1785(8) 0.039(3) Uani 1 1 d .
H11B H 1.2502 0.9327 0.2156 0.047 Uiso 1 1 calc R
C114 C 1.1218(11) 0.9021(8) 0.0970(9) 0.038(3) Uani 1 1 d .
H11C H 1.1659 0.9571 0.0805 0.046 Uiso 1 1 calc R
C115 C 1.0046(13) 0.8334(10) 0.0395(9) 0.046(3) Uani 1 1 d .
H11D H 0.9709 0.8430 -0.0149 0.055 Uiso 1 1 calc R
C121 C 0.7659(8) 0.6187(7) 0.1573(6) 0.0164(18) Uani 1 1 d .
C122 C 0.7299(9) 0.6834(8) 0.1250(7) 0.028(2) Uani 1 1 d .
H12A H 0.7793 0.7414 0.1144 0.034 Uiso 1 1 calc R
C123 C 0.6153(11) 0.6596(10) 0.1082(8) 0.044(3) Uani 1 1 d .
H12B H 0.5859 0.6990 0.0836 0.053 Uiso 1 1 calc R
C124 C 0.5526(10) 0.5788(9) 0.1292(8) 0.038(3) Uani 1 1 d .
H12C H 0.4779 0.5621 0.1204 0.046 Uiso 1 1 calc R
C125 C 0.5953(9) 0.5184(8) 0.1640(7) 0.029(2) Uani 1 1 d .
H12D H 0.5477 0.4620 0.1773 0.035 Uiso 1 1 calc R
N126 N 0.7001(7) 0.5375(6) 0.1790(5) 0.0237(18) Uani 1 1 d .
C131 C 0.8602(9) 0.5120(7) 0.0669(6) 0.022(2) Uani 1 1 d .
C132 C 0.9083(9) 0.4492(7) 0.0728(7) 0.025(2) Uani 1 1 d .
H13A H 0.9634 0.4639 0.1304 0.030 Uiso 1 1 calc R
C133 C 0.8762(10) 0.3638(9) -0.0058(7) 0.037(3) Uani 1 1 d .
H13B H 0.9096 0.3212 -0.0020 0.045 Uiso 1 1 calc R
C134 C 0.7935(11) 0.3425(9) -0.0903(7) 0.043(3) Uani 1 1 d .
H13C H 0.7715 0.2860 -0.1445 0.052 Uiso 1 1 calc R
C135 C 0.7432(10) 0.4064(9) -0.0941(7) 0.036(3) Uani 1 1 d .
H13D H 0.6857 0.3907 -0.1505 0.044 Uiso 1 1 calc R
C136 C 0.7773(9) 0.4910(7) -0.0166(6) 0.024(2) Uani 1 1 d .
H13E H 0.7448 0.5344 -0.0199 0.029 Uiso 1 1 calc R
C211 C 0.7338(8) 0.2087(7) 0.1405(6) 0.020(2) Uani 1 1 d .
C212 C 0.6895(10) 0.1148(8) 0.0638(7) 0.032(2) Uani 1 1 d .
H21A H 0.7114 0.0646 0.0710 0.038 Uiso 1 1 calc R
C213 C 0.6146(10) 0.0971(8) -0.0211(7) 0.037(3) Uani 1 1 d .
H21B H 0.5894 0.0376 -0.0739 0.045 Uiso 1 1 calc R
C214 C 0.5760(10) 0.1679(8) -0.0284(7) 0.041(3) Uani 1 1 d .
H21C H 0.5209 0.1551 -0.0852 0.050 Uiso 1 1 calc R
C215 C 0.6211(10) 0.2594(9) 0.0508(7) 0.033(2) Uani 1 1 d .
H21D H 0.5970 0.3086 0.0453 0.039 Uiso 1 1 calc R
N216 N 0.6973(7) 0.2792(6) 0.1340(5) 0.0244(18) Uani 1 1 d .
C221 C 0.8900(10) 0.1503(8) 0.2458(6) 0.031(2) Uani 1 1 d .
C222 C 0.9419(13) 0.1504(11) 0.1859(10) 0.055(4) Uani 1 1 d .
H22A H 0.9474 0.1954 0.1518 0.066 Uiso 1 1 calc R
C223 C 0.9860(13) 0.0866(12) 0.1748(10) 0.061(4) Uani 1 1 d .
H22B H 1.0168 0.0840 0.1294 0.073 Uiso 1 1 calc R
C224 C 0.9872(13) 0.0248(10) 0.2284(9) 0.051(3) Uani 1 1 d .
H22C H 1.0133 -0.0232 0.2167 0.061 Uiso 1 1 calc R
C225 C 0.9505(18) 0.0347(15) 0.2974(13) 0.093(7) Uani 1 1 d .
H22D H 0.9610 0.0017 0.3405 0.112 Uiso 1 1 calc R
N226 N 0.8953(17) 0.0955(15) 0.3054(12) 0.114(7) Uani 1 1 d .
C231 C 0.7278(9) 0.1775(7) 0.3114(7) 0.025(2) Uani 1 1 d .
C232 C 0.6343(10) 0.0785(7) 0.2581(7) 0.031(3) Uani 1 1 d .
H23A H 0.6204 0.0433 0.1959 0.037 Uiso 1 1 calc R
C233 C 0.5649(12) 0.0350(9) 0.2972(8) 0.049(4) Uani 1 1 d .
H23B H 0.5017 -0.0332 0.2617 0.059 Uiso 1 1 calc R
C234 C 0.5795(10) 0.0837(9) 0.3874(8) 0.041(3) Uani 1 1 d .
H23C H 0.5277 0.0478 0.4116 0.049 Uiso 1 1 calc R
C235 C 0.6693(9) 0.1844(8) 0.4421(7) 0.033(3) Uani 1 1 d .
H23D H 0.6790 0.2198 0.5028 0.039 Uiso 1 1 calc R
C236 C 0.7461(8) 0.2314(8) 0.4022(7) 0.027(2) Uani 1 1 d .
H23E H 0.8099 0.2994 0.4371 0.032 Uiso 1 1 calc R
C311 C 0.6480(8) 0.4308(7) 0.4253(7) 0.023(2) Uani 1 1 d .
C312 C 0.5720(9) 0.3786(9) 0.4636(8) 0.037(3) Uani 1 1 d .
H31A H 0.5835 0.4120 0.5254 0.044 Uiso 1 1 calc R
C313 C 0.4791(13) 0.2765(11) 0.4090(10) 0.057(4) Uani 1 1 d .
H31B H 0.4291 0.2402 0.4345 0.068 Uiso 1 1 calc R
C314 C 0.4620(9) 0.2298(9) 0.3177(8) 0.036(3) Uani 1 1 d .
H31C H 0.3993 0.1622 0.2792 0.043 Uiso 1 1 calc R
C315 C 0.5413(8) 0.2865(8) 0.2836(7) 0.025(2) Uani 1 1 d .
H31D H 0.5294 0.2546 0.2213 0.030 Uiso 1 1 calc R
N316 N 0.6323(7) 0.3829(6) 0.3346(6) 0.0227(17) Uani 1 1 d .
C321 C 0.7230(8) 0.6451(7) 0.4364(6) 0.022(2) Uani 1 1 d .
C322 C 0.8003(10) 0.7304(9) 0.4223(9) 0.040(3) Uani 1 1 d .
H32A H 0.8770 0.7488 0.4419 0.048 Uiso 1 1 calc R
C323 C 0.7615(14) 0.7885(10) 0.3784(10) 0.057(4) Uani 1 1 d .
H32B H 0.8118 0.8452 0.3670 0.068 Uiso 1 1 calc R
C324 C 0.6486(11) 0.7611(9) 0.3520(8) 0.039(3) Uani 1 1 d .
H32C H 0.6219 0.7996 0.3230 0.047 Uiso 1 1 calc R
C325 C 0.5746(12) 0.6766(10) 0.3685(8) 0.044(3) Uani 1 1 d .
H32D H 0.4982 0.6592 0.3507 0.053 Uiso 1 1 calc R
N326 N 0.6106(10) 0.6175(8) 0.4106(7) 0.045(3) Uani 1 1 d .
C331 C 0.7759(10) 0.5955(8) 0.6082(7) 0.031(2) Uani 1 1 d .
C332 C 0.8082(11) 0.5414(10) 0.6580(7) 0.037(3) Uani 1 1 d .
H33A H 0.8325 0.4962 0.6333 0.045 Uiso 1 1 calc R
C333 C 0.8044(11) 0.5546(10) 0.7451(7) 0.042(3) Uani 1 1 d .
H33B H 0.8201 0.5129 0.7772 0.051 Uiso 1 1 calc R
C334 C 0.7792(12) 0.6245(11) 0.7858(8) 0.052(4) Uani 1 1 d .
H33C H 0.7833 0.6357 0.8474 0.063 Uiso 1 1 calc R
C335 C 0.7469(17) 0.6806(14) 0.7362(9) 0.081(6) Uani 1 1 d .
H33D H 0.7264 0.7283 0.7631 0.097 Uiso 1 1 calc R
C336 C 0.7452(13) 0.6653(10) 0.6468(8) 0.048(3) Uani 1 1 d .
H33E H 0.7232 0.7025 0.6124 0.058 Uiso 1 1 calc R
Cl1 Cl 0.2296(3) 1.0643(3) 0.4002(3) 0.0593(9) Uiso 1 1 d .
Cl2 Cl 0.1096(4) 0.8929(3) 0.4577(3) 0.0693(10) Uiso 1 1 d .
F1 F 0.4345(6) 0.7923(5) 0.2763(4) 0.0465(18) Uani 1 1 d .
F2 F 0.3416(6) 0.8579(6) 0.3437(6) 0.058(2) Uani 1 1 d .
F3 F 0.4922(6) 0.8514(6) 0.4357(4) 0.0519(19) Uani 1 1 d .
F4 F 0.3241(8) 0.6985(6) 0.3410(6) 0.078(3) Uani 1 1 d .
F5 F 0.6444(6) 0.8902(5) 0.9131(5) 0.058(2) Uani 1 1 d .
F6 F 0.6119(9) 0.7283(5) 0.9143(6) 0.085(3) Uani 1 1 d .
F7 F 0.7098(10) 0.8701(7) 1.0483(5) 0.093(4) Uani 1 1 d .
F8 F 0.7870(8) 0.8569(8) 0.9429(8) 0.096(3) Uani 1 1 d .
O1 O 1.0447(5) 0.5741(5) 0.4152(4) 0.0204(14) Uani 1 1 d .
P1 P 0.9024(2) 0.62593(18) 0.16829(16) 0.0187(5) Uani 1 1 d .
P2 P 0.8276(2) 0.23550(19) 0.25877(16) 0.0213(5) Uani 1 1 d .
P3 P 0.7697(2) 0.56510(19) 0.48834(16) 0.0203(5) Uani 1 1 d .

loop_
_atom_site_aniso_label
_atom_site_aniso_U_11
_atom_site_aniso_U_22
_atom_site_aniso_U_33
_atom_site_aniso_U_23
_atom_site_aniso_U_13
_atom_site_aniso_U_12
N116 0.056(7) 0.035(5) 0.038(5) 0.019(4) 0.027(5) 0.026(5)
Ag1 0.0204(4) 0.0202(3) 0.0191(3) 0.0076(3) 0.0063(3) 0.0096(3)
Au1 0.01887(18) 0.01869(17) 0.01536(15) 0.00777(13) 0.00622(13) 0.00846(14)
Au2 0.02067(18) 0.02002(17) 0.01505(15) 0.00637(13) 0.00500(14) 0.01152(15)
Au3 0.02046(18) 0.02004(17) 0.01466(15) 0.00701(13) 0.00692(13) 0.01103(15)
B1 0.044(8) 0.027(6) 0.032(7) 0.007(5) 0.011(6) 0.009(6)
B2 0.036(8) 0.019(6) 0.031(6) 0.003(5) 0.007(6) 0.002(5)
C111 0.031(5) 0.006(4) 0.025(5) 0.004(3) 0.017(4) 0.006(4)
C112 0.031(6) 0.016(4) 0.032(5) 0.005(4) 0.023(5) 0.012(4)
C113 0.038(7) 0.035(6) 0.048(7) 0.014(5) 0.027(6) 0.016(5)
C114 0.051(8) 0.022(5) 0.063(8) 0.025(5) 0.038(7) 0.022(5)
C115 0.084(11) 0.051(7) 0.050(7) 0.039(6) 0.045(8) 0.054(8)
C121 0.021(5) 0.016(4) 0.016(4) 0.009(3) 0.006(4) 0.012(4)
C122 0.031(6) 0.030(5) 0.031(5) 0.018(4) 0.015(5) 0.016(5)
C123 0.060(8) 0.063(8) 0.047(7) 0.038(6) 0.030(7) 0.047(7)
C124 0.038(7) 0.061(8) 0.041(6) 0.023(6) 0.025(6) 0.039(6)
C125 0.030(6) 0.033(6) 0.037(6) 0.018(5) 0.019(5) 0.020(5)
N126 0.028(5) 0.020(4) 0.020(4) 0.007(3) 0.011(4) 0.010(4)
C131 0.031(5) 0.021(5) 0.023(4) 0.010(4) 0.020(4) 0.015(4)
C132 0.034(6) 0.029(5) 0.025(5) 0.008(4) 0.017(4) 0.023(5)
C133 0.035(6) 0.040(6) 0.034(6) 0.007(5) 0.011(5) 0.021(6)
C134 0.060(9) 0.043(7) 0.020(5) -0.003(5) 0.009(5) 0.032(6)
C135 0.046(7) 0.050(7) 0.025(5) 0.017(5) 0.009(5) 0.036(6)
C136 0.028(5) 0.018(5) 0.017(4) -0.001(4) -0.001(4) 0.012(4)
C211 0.022(5) 0.015(4) 0.015(4) 0.004(3) 0.004(4) 0.004(4)
C212 0.040(7) 0.033(6) 0.022(5) 0.011(4) 0.002(4) 0.024(5)
C213 0.040(7) 0.024(5) 0.025(5) -0.007(4) 0.000(5) 0.012(5)
C214 0.041(7) 0.031(6) 0.018(5) -0.010(4) -0.007(5) 0.010(5)
C215 0.036(6) 0.041(6) 0.024(5) 0.011(5) 0.004(5) 0.028(5)
N216 0.023(4) 0.027(4) 0.018(4) 0.010(3) 0.003(3) 0.011(4)
C221 0.051(7) 0.029(5) 0.018(4) 0.006(4) 0.006(5) 0.032(5)
C222 0.093(11) 0.067(9) 0.082(10) 0.062(8) 0.072(9) 0.068(9)
C223 0.080(11) 0.100(12) 0.073(10) 0.055(9) 0.062(9) 0.074(10)
C224 0.072(10) 0.055(8) 0.056(8) 0.026(7) 0.034(8) 0.050(8)
C225 0.16(2) 0.122(15) 0.119(15) 0.095(13) 0.090(15) 0.126(16)
N226 0.186(19) 0.184(17) 0.142(14) 0.141(14) 0.124(14) 0.164(16)
C231 0.029(6) 0.021(5) 0.027(5) 0.013(4) 0.010(4) 0.015(4)
C232 0.047(7) 0.012(4) 0.023(5) 0.002(4) 0.017(5) 0.005(5)
C233 0.063(9) 0.020(5) 0.039(6) 0.004(5) 0.020(6) 0.004(6)
C234 0.036(7) 0.037(6) 0.045(7) 0.021(5) 0.025(6) 0.006(5)
C235 0.036(6) 0.032(6) 0.023(5) 0.008(4) 0.011(5) 0.013(5)
C236 0.018(5) 0.029(5) 0.026(5) 0.009(4) 0.008(4) 0.007(4)
C311 0.028(5) 0.028(5) 0.032(5) 0.022(4) 0.021(4) 0.019(4)
C312 0.028(6) 0.036(6) 0.045(6) 0.017(5) 0.024(5) 0.008(5)
C313 0.061(9) 0.068(9) 0.066(9) 0.039(8) 0.045(8) 0.034(8)
C314 0.018(5) 0.030(6) 0.043(6) 0.011(5) 0.007(5) 0.003(5)
C315 0.015(5) 0.027(5) 0.027(5) 0.010(4) 0.006(4) 0.008(4)
N316 0.027(5) 0.022(4) 0.031(4) 0.016(3) 0.015(4) 0.017(4)
C321 0.026(5) 0.028(5) 0.020(4) 0.008(4) 0.010(4) 0.021(4)
C322 0.036(7) 0.049(7) 0.060(8) 0.028(6) 0.028(6) 0.032(6)
C323 0.089(12) 0.038(7) 0.070(9) 0.037(7) 0.045(9) 0.039(8)
C324 0.056(8) 0.042(7) 0.030(6) 0.015(5) 0.017(6) 0.032(6)
C325 0.063(9) 0.055(8) 0.032(6) 0.016(6) 0.023(6) 0.043(7)
N326 0.059(7) 0.064(7) 0.041(5) 0.032(5) 0.032(5) 0.043(6)
C331 0.038(6) 0.037(6) 0.026(5) 0.014(5) 0.019(5) 0.020(5)
C332 0.058(8) 0.062(8) 0.024(5) 0.023(5) 0.023(5) 0.051(7)
C333 0.048(7) 0.073(9) 0.025(5) 0.023(6) 0.020(5) 0.040(7)
C334 0.059(9) 0.081(10) 0.029(6) 0.025(7) 0.025(6) 0.038(8)
C335 0.152(18) 0.123(14) 0.030(7) 0.023(8) 0.038(9) 0.122(14)
C336 0.090(11) 0.068(9) 0.037(6) 0.033(6) 0.038(7) 0.069(9)
F1 0.050(4) 0.048(4) 0.036(4) 0.014(3) 0.015(3) 0.023(4)
F2 0.029(4) 0.062(5) 0.083(6) 0.027(4) 0.016(4) 0.027(4)
F3 0.043(4) 0.061(5) 0.033(4) 0.005(3) 0.005(3) 0.024(4)
F4 0.099(7) 0.037(4) 0.067(5) 0.024(4) 0.039(5) 0.003(4)
F5 0.044(5) 0.028(4) 0.070(5) 0.012(3) -0.009(4) 0.015(3)
F6 0.109(8) 0.021(4) 0.070(5) 0.016(4) -0.001(5) 0.009(4)
F7 0.151(10) 0.062(5) 0.035(4) 0.018(4) 0.022(5) 0.036(6)
F8 0.068(7) 0.093(7) 0.160(10) 0.052(7) 0.063(7) 0.054(6)
O1 0.019(3) 0.016(3) 0.022(3) 0.006(3) 0.005(3) 0.008(3)
P1 0.0239(13) 0.0208(12) 0.0168(11) 0.0105(9) 0.0101(10) 0.0130(10)
P2 0.0247(13) 0.0227(12) 0.0190(11) 0.0079(10) 0.0065(10) 0.0153(11)
P3 0.0242(13) 0.0227(12) 0.0205(11) 0.0104(10) 0.0115(10) 0.0144(11)

loop_
_atom_type_symbol
_atom_type_description
_atom_type_scat_dispersion_real
_atom_type_scat_dispersion_imag
_atom_type_scat_source
C C 0.0033 0.0016 'International Tables Vol C Tables 4.2.6.8 and 6.1.1.4'
H H 0.0000 0.0000 'International Tables Vol C Tables 4.2.6.8 and 6.1.1.4'
B B 0.0013 0.0007 'International Tables Vol C Tables 4.2.6.8 and 6.1.1.4'
N N 0.0061 0.0033 'International Tables Vol C Tables 4.2.6.8 and 6.1.1.4'
O O 0.0106 0.0060 'International Tables Vol C Tables 4.2.6.8 and 6.1.1.4'
F F 0.0171 0.0103 'International Tables Vol C Tables 4.2.6.8 and 6.1.1.4'
P P 0.1023 0.0942 'International Tables Vol C Tables 4.2.6.8 and 6.1.1.4'
Ag Ag -0.8971 1.1015 'International Tables Vol C Tables 4.2.6.8 and 6.1.1.4'
Au Au -2.0133 8.8022 'International Tables Vol C Tables 4.2.6.8 and 6.1.1.4'
Cl Cl 0.1484 0.1585 'International Tables Vol C Tables 4.2.6.8 and 6.1.1.4'

loop_
_geom_angle_atom_site_label_1
_geom_angle_atom_site_label_2
_geom_angle_atom_site_label_3
_geom_angle
_geom_angle_site_symmetry_3
C115 N116 C111 120.1(10) .
N316 Ag1 N126 105.1(3) .
N316 Ag1 N216 103.9(3) .
N126 Ag1 N216 103.2(3) .
N316 Ag1 Au2 108.1(2) .
N126 Ag1 Au2 143.7(2) .
N216 Ag1 Au2 82.8(2) .
N316 Ag1 Au1 139.6(2) .
N126 Ag1 Au1 82.9(2) .
N216 Ag1 Au1 112.8(2) .
Au2 Ag1 Au1 62.317(19) .
N316 Ag1 Au3 80.2(2) .
N126 Ag1 Au3 112.18(18) .
N216 Ag1 Au3 142.1(2) .
Au2 Ag1 Au3 60.626(18) .
Au1 Ag1 Au3 60.611(18) .
O1 Au1 P1 172.83(17) .
O1 Au1 Ag1 87.99(17) .
P1 Au1 Ag1 85.42(6) .
O1 Au1 Au3 43.40(19) .
P1 Au1 Au3 133.94(7) .
Ag1 Au1 Au3 61.314(17) .
O1 Au1 Au2 43.50(16) .
P1 Au1 Au2 129.76(6) .
Ag1 Au1 Au2 58.768(18) .
Au3 Au1 Au2 59.728(12) .
O1 Au2 P2 173.0(2) .
O1 Au2 Ag1 87.36(18) .
P2 Au2 Ag1 85.88(7) .
O1 Au2 Au3 43.49(18) .
P2 Au2 Au3 130.72(7) .
Ag1 Au2 Au3 61.382(18) .
O1 Au2 Au1 42.46(16) .
P2 Au2 Au1 133.57(6) .
Ag1 Au2 Au1 58.915(17) .
Au3 Au2 Au1 59.776(12) .
O1 Au2 Au3 78.04(16) 2_766
P2 Au2 Au3 105.69(6) 2_766
Ag1 Au2 Au3 134.78(2) 2_766
Au3 Au2 Au3 79.529(14) 2_766
Au1 Au2 Au3 120.485(16) 2_766
O1 Au3 P3 170.94(18) .
O1 Au3 Au2 44.01(16) .
P3 Au3 Au2 131.39(6) .
O1 Au3 Au1 42.86(17) .
P3 Au3 Au1 129.20(6) .
Au2 Au3 Au1 60.496(12) .
O1 Au3 Ag1 84.99(17) .
P3 Au3 Ag1 86.29(6) .
Au2 Au3 Ag1 57.992(18) .
Au1 Au3 Ag1 58.075(16) .
O1 Au3 Au2 93.13(17) 2_766
P3 Au3 Au2 95.63(6) 2_766
Au2 Au3 Au2 100.471(14) 2_766
Au1 Au3 Au2 133.839(17) 2_766
Ag1 Au3 Au2 149.410(19) 2_766
F4 B1 F2 112.4(12) .
F4 B1 F1 109.3(10) .
F2 B1 F1 109.6(10) .
F4 B1 F3 110.2(10) .
F2 B1 F3 108.5(10) .
F1 B1 F3 106.7(11) .
F7 B2 F6 110.9(10) .
F7 B2 F8 110.4(12) .
F6 B2 F8 110.1(12) .
F7 B2 F5 108.6(11) .
F6 B2 F5 110.4(10) .
F8 B2 F5 106.3(10) .
Cl2 C1 Cl1 111.6(8) .
N116 C111 C112 122.3(8) .
N116 C111 P1 118.3(7) .
C112 C111 P1 119.0(7) .
C113 C112 C111 117.9(10) .
C112 C113 C114 119.7(11) .
C113 C114 C115 120.2(10) .
N116 C115 C114 119.8(11) .
N126 C121 C122 123.2(9) .
N126 C121 P1 112.1(7) .
C122 C121 P1 124.5(7) .
C121 C122 C123 118.4(9) .
C124 C123 C122 116.8(11) .
C123 C124 C125 121.8(11) .
N126 C125 C124 122.7(9) .
C125 N126 C121 116.9(8) .
C125 N126 Ag1 114.9(6) .
C121 N126 Ag1 127.6(7) .
C132 C131 C136 121.0(9) .
C132 C131 P1 121.5(8) .
C136 C131 P1 117.5(8) .
C131 C132 C133 120.5(10) .
C134 C133 C132 118.9(11) .
C133 C134 C135 119.6(10) .
C136 C135 C134 120.7(10) .
C135 C136 C131 119.3(10) .
N216 C211 C212 121.4(8) .
N216 C211 P2 115.2(6) .
C212 C211 P2 122.9(7) .
C213 C212 C211 119.8(10) .
C214 C213 C212 119.2(10) .
C213 C214 C215 118.6(10) .
N216 C215 C214 122.6(10) .
C215 N216 C211 118.1(8) .
C215 N216 Ag1 116.0(7) .
C211 N216 Ag1 125.8(6) .
C222 C221 N226 119.8(12) .
C222 C221 P2 120.2(8) .
N226 C221 P2 119.5(10) .
C223 C222 C221 120.5(11) .
C222 C223 C224 121.8(12) .
C225 C224 C223 118.5(13) .
C224 C225 N226 120.1(13) .
C221 N226 C225 118.3(14) .
C232 C231 C236 121.2(9) .
C232 C231 P2 117.6(7) .
C236 C231 P2 121.2(7) .
C233 C232 C231 117.6(10) .
C232 C233 C234 123.8(11) .
C235 C234 C233 120.7(10) .
C234 C235 C236 116.3(10) .
C231 C236 C235 120.3(9) .
N316 C311 C312 120.9(9) .
N316 C311 P3 115.4(6) .
C312 C311 P3 123.7(8) .
C313 C312 C311 119.7(11) .
C314 C313 C312 119.3(11) .
C313 C314 C315 118.2(10) .
N316 C315 C314 123.9(9) .
C315 N316 C311 118.0(8) .
C315 N316 Ag1 113.2(6) .
C311 N316 Ag1 128.4(6) .
N326 C321 C322 122.0(9) .
N326 C321 P3 118.1(7) .
C322 C321 P3 119.9(8) .
C321 C322 C323 119.1(12) .
C324 C323 C322 119.2(11) .
C323 C324 C325 120.1(11) .
C324 C325 N326 121.7(13) .
C321 N326 C325 117.9(10) .
C332 C331 C336 120.2(10) .
C332 C331 P3 116.6(8) .
C336 C331 P3 123.1(8) .
C331 C332 C333 118.6(11) .
C334 C333 C332 122.4(12) .
C333 C334 C335 119.4(11) .
C336 C335 C334 119.2(12) .
C335 C336 C331 119.9(11) .
Au1 O1 Au3 93.7(3) .
Au1 O1 Au2 94.0(2) .
Au3 O1 Au2 92.5(2) .
C131 P1 C111 104.2(4) .
C131 P1 C121 102.7(4) .
C111 P1 C121 109.4(4) .
C131 P1 Au1 109.8(3) .
C111 P1 Au1 117.1(3) .
C121 P1 Au1 112.4(3) .
C221 P2 C211 106.9(4) .
C221 P2 C231 104.4(5) .
C211 P2 C231 103.1(4) .
C221 P2 Au2 116.8(4) .
C211 P2 Au2 112.8(3) .
C231 P2 Au2 111.7(3) .
C321 P3 C331 108.4(5) .
C321 P3 C311 103.5(4) .
C331 P3 C311 103.4(4) .
C321 P3 Au3 110.1(3) .
C331 P3 Au3 120.0(4) .
C311 P3 Au3 110.1(3) .

loop_
_geom_bond_atom_site_label_1
_geom_bond_atom_site_label_2
_geom_bond_distance
_geom_bond_site_symmetry_2
N116 C115 1.340(14) .
N116 C111 1.352(13) .
Ag1 N316 2.338(8) .
Ag1 N126 2.356(8) .
Ag1 N216 2.382(8) .
Ag1 Au2 2.8980(9) .
Ag1 Au1 2.9025(8) .
Ag1 Au3 3.0001(8) .
Au1 O1 2.031(6) .
Au1 P1 2.222(2) .
Au1 Au3 2.9797(5) .
Au1 Au2 3.0013(5) .
Au2 O1 2.071(6) .
Au2 P2 2.233(2) .
Au2 Au3 2.9782(5) .
Au2 Au3 3.0376(5) 2_766
Au3 O1 2.052(7) .
Au3 P3 2.223(3) .
Au3 Au2 3.0376(5) 2_766
B1 F4 1.341(14) .
B1 F2 1.370(17) .
B1 F1 1.398(15) .
B1 F3 1.421(15) .
B2 F7 1.342(14) .
B2 F6 1.351(13) .
B2 F8 1.371(17) .
B2 F5 1.383(15) .
C1 Cl2 1.720(13) .
C1 Cl1 1.757(12) .
C111 C112 1.404(14) .
C111 P1 1.831(8) .
C112 C113 1.372(13) .
C113 C114 1.388(16) .
C114 C115 1.403(18) .
C121 N126 1.349(10) .
C121 C122 1.376(13) .
C121 P1 1.826(10) .
C122 C123 1.424(16) .
C123 C124 1.323(15) .
C124 C125 1.389(15) .
C125 N126 1.314(13) .
C131 C132 1.359(13) .
C131 C136 1.371(13) .
C131 P1 1.807(9) .
C132 C133 1.378(14) .
C133 C134 1.379(15) .
C134 C135 1.394(16) .
C135 C136 1.353(14) .
C211 N216 1.347(12) .
C211 C212 1.394(13) .
C211 P2 1.814(9) .
C212 C213 1.351(14) .
C213 C214 1.373(16) .
C214 C215 1.393(14) .
C215 N216 1.329(12) .
C221 C222 1.336(15) .
C221 N226 1.368(14) .
C221 P2 1.814(11) .
C222 C223 1.331(17) .
C223 C224 1.369(17) .
C224 C225 1.33(2) .
C225 N226 1.41(2) .
C231 C232 1.361(13) .
C231 C236 1.378(13) .
C231 P2 1.813(10) .
C232 C233 1.305(15) .
C233 C234 1.366(15) .
C234 C235 1.362(14) .
C235 C236 1.398(13) .
C311 N316 1.366(12) .
C311 C312 1.394(12) .
C311 P3 1.808(10) .
C312 C313 1.387(17) .
C313 C314 1.364(17) .
C314 C315 1.397(13) .
C315 N316 1.324(11) .
C321 N326 1.364(14) .
C321 C322 1.384(14) .
C321 P3 1.803(10) .
C322 C323 1.394(16) .
C323 C324 1.370(19) .
C324 C325 1.378(16) .
C325 N326 1.373(14) .
C331 C332 1.353(14) .
C331 C336 1.365(15) .
C331 P3 1.814(10) .
C332 C333 1.363(13) .
C333 C334 1.321(18) .
C334 C335 1.376(18) .
C335 C336 1.370(16) .
